data_7230008
loop_
_publ_author_name
'Liu, Siyu'
'Guo, Mingming'
'Guo, Huadong'
'Sun, Yingying'
'Guo, Xianmin'
'Sun, Shaowen'
'Alexandrov, Eugeny V.'

_publ_section_title
;
 Structural diversity of six metal--organic frameworks from a rigid
 bisimidazole ligand and their adsorption of organic dyes
;
_journal_issue 8
_journal_name_full 'RSC Advances'
_journal_page_first 4039
_journal_paper_doi 10.1039/C7RA11754J
_journal_volume 8
_journal_year 2018
_chemical_formula_moiety 'C74 H68 Cd2 N12 O14'
_chemical_formula_sum 'C74 H68 Cd2 N12 O14'
_chemical_formula_weight 1574.20
_chemical_melting_point ?
_chemical_name_systematic
;
 ?
;
_space_group_IT_number 14
_symmetry_cell_setting monoclinic
_symmetry_space_group_name_Hall '-P 2ybc'
_symmetry_space_group_name_H-M 'P 1 21/c 1'
_atom_sites_solution_hydrogens geom
_atom_sites_solution_primary direct
_atom_sites_solution_secondary difmap
_audit_creation_method SHELXL-97
_audit_update_record
;
2017-09-27 deposited with the CCDC.
2018-01-16 downloaded from the CCDC.
;
_cell_angle_alpha 90.00
_cell_angle_beta 99.4190(10)
_cell_angle_gamma 90.00
_cell_formula_units_Z 2
_cell_length_a 11.6567(5)
_cell_length_b 27.1818(11)
_cell_length_c 11.3231(5)
_cell_measurement_reflns_used 8764
_cell_measurement_temperature 120(2)
_cell_measurement_theta_max 28.26
_cell_measurement_theta_min 1.92
_cell_volume 3539.4(3)
_computing_cell_refinement 'Bruker SMART'
_computing_data_collection 'Bruker SMART'
_computing_data_reduction 'Bruker SAINT'
_computing_molecular_graphics SHELXP-97
_computing_publication_material SHELXTL
_computing_structure_refinement 'SHELXL-97 (Sheldrick, 1997)'
_computing_structure_solution 'SHELXS-97 (Sheldrick, 1990)'
_diffrn_ambient_temperature 120(2)
_diffrn_detector_area_resol_mean 9.00cm
_diffrn_measured_fraction_theta_full 0.999
_diffrn_measured_fraction_theta_max 0.999
_diffrn_measurement_device_type 'CCD area detector'
_diffrn_measurement_method 'phi and omega scans'
_diffrn_radiation_monochromator graphite
_diffrn_radiation_source 'fine-focus sealed tube'
_diffrn_radiation_type MoK\a
_diffrn_radiation_wavelength 0.71073
_diffrn_reflns_av_R_equivalents 0.0253
_diffrn_reflns_av_sigmaI/netI 0.0297
_diffrn_reflns_limit_h_max 15
_diffrn_reflns_limit_h_min -14
_diffrn_reflns_limit_k_max 32
_diffrn_reflns_limit_k_min -36
_diffrn_reflns_limit_l_max 15
_diffrn_reflns_limit_l_min -14
_diffrn_reflns_number 25903
_diffrn_reflns_theta_full 28.26
_diffrn_reflns_theta_max 28.26
_diffrn_reflns_theta_min 1.92
_diffrn_standards_decay_% none
_diffrn_standards_interval_count none
_diffrn_standards_interval_time none
_diffrn_standards_number none
_exptl_absorpt_coefficient_mu 0.675
_exptl_absorpt_correction_T_max 0.901
_exptl_absorpt_correction_T_min 0.869
_exptl_absorpt_correction_type empirical
_exptl_absorpt_process_details SADABS
_exptl_crystal_colour colorless
_exptl_crystal_density_diffrn 1.477
_exptl_crystal_density_method 'not measured'
_exptl_crystal_description block
_exptl_crystal_F_000 1608
_exptl_crystal_size_max 0.22
_exptl_crystal_size_mid 0.17
_exptl_crystal_size_min 0.15
_refine_diff_density_max 0.806
_refine_diff_density_min -0.600
_refine_diff_density_rms 0.080
_refine_ls_extinction_method none
_refine_ls_goodness_of_fit_ref 1.084
_refine_ls_hydrogen_treatment constr
_refine_ls_matrix_type full
_refine_ls_number_parameters 460
_refine_ls_number_reflns 8764
_refine_ls_number_restraints 0
_refine_ls_restrained_S_all 1.084
_refine_ls_R_factor_all 0.0488
_refine_ls_R_factor_gt 0.0367
_refine_ls_shift/su_max 0.002
_refine_ls_shift/su_mean 0.000
_refine_ls_structure_factor_coef Fsqd
_refine_ls_weighting_details 'calc w=1/[\s^2^(Fo^2^)+(0.0375P)^2^+3.9712P] where P=(Fo^2^+2Fc^2^)/3'
_refine_ls_weighting_scheme calc
_refine_ls_wR_factor_gt 0.0841
_refine_ls_wR_factor_ref 0.0889
_reflns_number_gt 7278
_reflns_number_total 8764
_reflns_threshold_expression >2sigma(I)
_cod_data_source_file c7ra11754j2.cif
_cod_data_source_block 3
_cod_depositor_comments
;
The following automatic conversions were performed:

'_chemical_melting_point' value 'not measured' was changed to '?' -
the value is undefined or not given.

Automatic conversion script
Id: cif_fix_values 4973 2017-02-22 13:04:09Z antanas 
;
_cod_original_sg_symbol_H-M P21/c
_cod_database_code 7230008

loop_
_symmetry_equiv_pos_as_xyz
'x, y, z'
'-x, y+1/2, -z+1/2'
'-x, -y, -z'
'x, -y-1/2, z-1/2'

loop_
_atom_site_label
_atom_site_type_symbol
_atom_site_fract_x
_atom_site_fract_y
_atom_site_fract_z
_atom_site_U_iso_or_equiv
_atom_site_adp_type
_atom_site_occupancy
_atom_site_symmetry_multiplicity
_atom_site_calc_flag
_atom_site_refinement_flags
C1 C 0.6740(2) 0.18954(9) 0.9692(2) 0.0189(5) Uani 1 1 d .
C2 C 0.7617(2) 0.21623(9) 1.0583(2) 0.0185(5) Uani 1 1 d .
C3 C 0.7272(2) 0.25480(9) 1.1258(2) 0.0217(5) Uani 1 1 d .
H3 H 0.6494 0.2639 1.1165 0.026 Uiso 1 1 calc R
C4 C 0.8095(2) 0.27955(9) 1.2069(2) 0.0213(5) Uani 1 1 d .
H4 H 0.7868 0.3056 1.2512 0.026 Uiso 1 1 calc R
C5 C 0.9263(2) 0.26546(9) 1.2223(2) 0.0190(5) Uani 1 1 d .
C6 C 0.9600(2) 0.22627(9) 1.1561(2) 0.0208(5) Uani 1 1 d .
H6 H 1.0373 0.2162 1.1677 0.025 Uiso 1 1 calc R
C7 C 0.8783(2) 0.20230(9) 1.0730(2) 0.0205(5) Uani 1 1 d .
H7 H 0.9013 0.1769 1.0270 0.025 Uiso 1 1 calc R
C8 C 1.0146(2) 0.29288(9) 1.3082(2) 0.0206(5) Uani 1 1 d .
C9 C 1.1050(2) 0.26356(9) 1.3870(2) 0.0191(5) Uani 1 1 d .
C10 C 1.0743(2) 0.21928(9) 1.4347(2) 0.0224(5) Uani 1 1 d .
H10 H 1.0003 0.2063 1.4107 0.027 Uiso 1 1 calc R
C11 C 1.1543(2) 0.19430(9) 1.5185(2) 0.0212(5) Uani 1 1 d .
H11 H 1.1324 0.1657 1.5540 0.025 Uiso 1 1 calc R
C12 C 1.2666(2) 0.21220(9) 1.5488(2) 0.0184(5) Uani 1 1 d .
C13 C 1.2993(2) 0.25518(9) 1.4961(2) 0.0219(5) Uani 1 1 d .
H13 H 1.3757 0.2663 1.5136 0.026 Uiso 1 1 calc R
C14 C 1.2181(2) 0.28138(9) 1.4174(2) 0.0219(5) Uani 1 1 d .
H14 H 1.2391 0.3108 1.3850 0.026 Uiso 1 1 calc R
C15 C 1.3524(2) 0.18583(9) 1.6414(2) 0.0190(5) Uani 1 1 d .
C16 C 0.5460(2) 0.04280(10) 0.6589(2) 0.0246(5) Uani 1 1 d .
H16 H 0.4709 0.0320 0.6619 0.030 Uiso 1 1 calc R
C17 C 0.6286(2) 0.01668(10) 0.6150(2) 0.0254(5) Uani 1 1 d .
H17 H 0.6212 -0.0149 0.5831 0.030 Uiso 1 1 calc R
C18 C 0.6985(2) 0.08858(9) 0.6783(2) 0.0235(5) Uani 1 1 d .
H18 H 0.7493 0.1149 0.6969 0.028 Uiso 1 1 calc R
C19 C 0.8357(2) 0.03491(9) 0.5920(2) 0.0183(5) Uani 1 1 d .
C20 C 0.8440(2) -0.00501(9) 0.5199(2) 0.0192(5) Uani 1 1 d .
H20 H 0.7797 -0.0251 0.4963 0.023 Uiso 1 1 calc R
C21 C 0.9510(2) -0.01544(9) 0.4818(2) 0.0189(5) Uani 1 1 d .
C22 C 0.9630(2) -0.05579(9) 0.4049(2) 0.0217(5) Uani 1 1 d .
H22 H 0.8994 -0.0759 0.3789 0.026 Uiso 1 1 calc R
C23 C 1.0670(2) -0.06538(9) 0.3687(2) 0.0218(5) Uani 1 1 d .
H23 H 1.0738 -0.0919 0.3184 0.026 Uiso 1 1 calc R
C24 C 0.4190(2) 0.04676(12) 1.0894(3) 0.0364(7) Uani 1 1 d .
H24 H 0.4324 0.0292 1.1608 0.044 Uiso 1 1 calc R
C25 C 0.4958(2) 0.07566(12) 1.0434(3) 0.0333(6) Uani 1 1 d .
H25 H 0.5724 0.0814 1.0791 0.040 Uiso 1 1 calc R
C26 C 0.3359(2) 0.07826(10) 0.9173(2) 0.0237(5) Uani 1 1 d .
H26 H 0.2808 0.0856 0.8505 0.028 Uiso 1 1 calc R
C27 C 0.2090(2) 0.02463(10) 1.0152(2) 0.0243(5) Uani 1 1 d .
C28 C 0.1068(2) 0.04931(9) 0.9798(2) 0.0230(5) Uani 1 1 d .
H28 H 0.1079 0.0820 0.9556 0.028 Uiso 1 1 calc R
C29 C -0.0003(2) 0.02498(9) 0.9802(2) 0.0222(5) Uani 1 1 d .
C30 C -0.1086(2) 0.04870(10) 0.9429(2) 0.0248(5) Uani 1 1 d .
H30 H -0.1098 0.0811 0.9166 0.030 Uiso 1 1 calc R
C31 C -0.2110(2) 0.02471(10) 0.9449(2) 0.0257(5) Uani 1 1 d .
H31 H -0.2815 0.0406 0.9203 0.031 Uiso 1 1 calc R
C32 C 0.4097(4) 0.12395(11) 1.4127(3) 0.0467(9) Uani 1 1 d .
H32 H 0.4785 0.1257 1.4673 0.056 Uiso 1 1 calc R
C33 C 0.2916(4) 0.15340(19) 1.2317(5) 0.0734(13) Uani 1 1 d .
H33A H 0.2980 0.1772 1.1705 0.110 Uiso 1 1 calc R
H33B H 0.2266 0.1615 1.2702 0.110 Uiso 1 1 calc R
H33C H 0.2802 0.1213 1.1963 0.110 Uiso 1 1 calc R
C34 C 0.4830(4) 0.18971(14) 1.3009(4) 0.0656(12) Uani 1 1 d .
H34A H 0.4569 0.2073 1.2279 0.098 Uiso 1 1 calc R
H34B H 0.5551 0.1735 1.2956 0.098 Uiso 1 1 calc R
H34C H 0.4941 0.2123 1.3669 0.098 Uiso 1 1 calc R
C35 C 0.7849(7) 0.03893(19) 1.2526(4) 0.098(2) Uani 1 1 d .
H35 H 0.8251 0.0139 1.2209 0.117 Uiso 1 1 calc R
C36 C 0.7820(5) 0.1221(2) 1.3365(5) 0.0938(19) Uani 1 1 d .
H36A H 0.8323 0.1501 1.3526 0.141 Uiso 1 1 calc R
H36B H 0.7607 0.1105 1.4100 0.141 Uiso 1 1 calc R
H36C H 0.7132 0.1313 1.2823 0.141 Uiso 1 1 calc R
C37 C 0.9617(5) 0.09040(18) 1.2710(4) 0.0789(15) Uani 1 1 d .
H37A H 0.9846 0.1231 1.2965 0.118 Uiso 1 1 calc R
H37B H 0.9708 0.0862 1.1889 0.118 Uiso 1 1 calc R
H37C H 1.0096 0.0670 1.3199 0.118 Uiso 1 1 calc R
N1 N 0.59055(18) 0.08800(8) 0.69863(19) 0.0220(4) Uani 1 1 d .
N2 N 0.72625(18) 0.04634(7) 0.62722(18) 0.0201(4) Uani 1 1 d .
N3 N 0.44307(18) 0.09520(8) 0.9360(2) 0.0248(5) Uani 1 1 d .
N4 N 0.31673(18) 0.04877(8) 1.0082(2) 0.0257(5) Uani 1 1 d .
N5 N 0.3970(3) 0.15361(9) 1.3191(2) 0.0375(6) Uani 1 1 d .
N6 N 0.8428(4) 0.08281(12) 1.2825(3) 0.0628(10) Uani 1 1 d .
O1 O 0.70665(15) 0.15342(6) 0.91314(16) 0.0237(4) Uani 1 1 d .
O2 O 0.57003(16) 0.20443(7) 0.95233(18) 0.0302(4) Uani 1 1 d .
O3 O 1.31676(15) 0.15209(7) 1.70158(16) 0.0248(4) Uani 1 1 d .
O4 O 1.45719(15) 0.19932(7) 1.65581(17) 0.0265(4) Uani 1 1 d .
O5 O 1.01145(17) 0.33780(7) 1.31519(17) 0.0287(4) Uani 1 1 d .
O6 O 0.3350(3) 0.09398(9) 1.4318(3) 0.0646(8) Uani 1 1 d .
O7 O 0.6805(4) 0.03059(18) 1.2658(4) 0.128(2) Uani 1 1 d .
Cd1 Cd 0.513288(14) 0.144938(6) 0.807433(15) 0.01618(6) Uani 1 1 d .

loop_
_atom_site_aniso_label
_atom_site_aniso_U_11
_atom_site_aniso_U_22
_atom_site_aniso_U_33
_atom_site_aniso_U_23
_atom_site_aniso_U_13
_atom_site_aniso_U_12
C1 0.0183(11) 0.0211(12) 0.0172(11) 0.0025(9) 0.0028(9) -0.0006(9)
C2 0.0179(11) 0.0195(11) 0.0177(11) 0.0026(9) 0.0013(9) 0.0006(9)
C3 0.0177(11) 0.0222(12) 0.0247(12) 0.0009(10) 0.0021(9) 0.0048(9)
C4 0.0247(12) 0.0177(11) 0.0209(12) -0.0005(9) 0.0019(9) 0.0044(10)
C5 0.0209(12) 0.0182(11) 0.0166(11) 0.0026(9) -0.0011(9) 0.0023(9)
C6 0.0159(11) 0.0232(12) 0.0219(12) -0.0008(10) -0.0008(9) 0.0036(9)
C7 0.0206(12) 0.0209(12) 0.0199(12) -0.0030(9) 0.0027(9) 0.0029(9)
C8 0.0230(12) 0.0184(11) 0.0199(11) 0.0022(10) 0.0018(9) 0.0013(10)
C9 0.0218(12) 0.0162(11) 0.0187(11) 0.0004(9) 0.0017(9) 0.0015(9)
C10 0.0190(11) 0.0188(12) 0.0272(13) 0.0020(10) -0.0027(10) -0.0041(9)
C11 0.0197(12) 0.0179(11) 0.0248(12) 0.0049(10) 0.0000(9) -0.0016(9)
C12 0.0193(11) 0.0185(11) 0.0166(11) -0.0004(9) 0.0010(9) 0.0028(9)
C13 0.0176(11) 0.0235(12) 0.0238(12) 0.0018(10) 0.0007(9) -0.0039(9)
C14 0.0225(12) 0.0191(12) 0.0233(12) 0.0040(10) 0.0012(10) -0.0034(10)
C15 0.0204(11) 0.0173(11) 0.0187(11) -0.0019(9) 0.0016(9) 0.0047(9)
C16 0.0234(13) 0.0258(13) 0.0244(13) -0.0052(10) 0.0031(10) -0.0030(10)
C17 0.0256(13) 0.0216(12) 0.0300(14) -0.0068(11) 0.0078(11) -0.0027(10)
C18 0.0240(12) 0.0191(12) 0.0285(13) -0.0030(10) 0.0073(10) 0.0023(10)
C19 0.0224(12) 0.0174(11) 0.0159(11) -0.0004(9) 0.0057(9) 0.0029(9)
C20 0.0229(12) 0.0162(11) 0.0186(11) -0.0005(9) 0.0036(9) 0.0008(9)
C21 0.0233(12) 0.0166(11) 0.0171(11) 0.0006(9) 0.0042(9) 0.0027(9)
C22 0.0239(12) 0.0184(12) 0.0232(12) -0.0044(10) 0.0048(10) -0.0018(10)
C23 0.0266(12) 0.0174(11) 0.0219(12) -0.0063(10) 0.0051(10) 0.0018(10)
C24 0.0235(14) 0.0522(19) 0.0312(15) 0.0211(14) -0.0024(11) -0.0012(13)
C25 0.0193(13) 0.0462(17) 0.0320(15) 0.0139(13) -0.0024(11) -0.0027(12)
C26 0.0197(12) 0.0285(13) 0.0224(12) 0.0072(10) 0.0023(9) -0.0007(10)
C27 0.0202(12) 0.0283(13) 0.0254(13) 0.0065(11) 0.0069(10) -0.0036(10)
C28 0.0233(12) 0.0203(12) 0.0262(13) 0.0072(10) 0.0063(10) 0.0000(10)
C29 0.0216(12) 0.0239(13) 0.0219(12) 0.0072(10) 0.0059(10) 0.0029(10)
C30 0.0246(13) 0.0232(12) 0.0280(13) 0.0101(11) 0.0087(10) 0.0035(10)
C31 0.0188(12) 0.0295(14) 0.0295(14) 0.0110(11) 0.0057(10) 0.0062(10)
C32 0.082(3) 0.0227(15) 0.0391(18) -0.0015(13) 0.0203(18) 0.0047(16)
C33 0.063(3) 0.080(3) 0.075(3) 0.013(3) 0.005(2) 0.007(2)
C34 0.085(3) 0.038(2) 0.077(3) 0.009(2) 0.024(3) -0.016(2)
C35 0.169(6) 0.061(3) 0.046(3) 0.015(2) -0.034(3) 0.021(4)
C36 0.090(4) 0.112(4) 0.086(4) 0.059(3) 0.034(3) 0.046(3)
C37 0.111(4) 0.065(3) 0.065(3) 0.027(2) 0.028(3) 0.022(3)
N1 0.0196(10) 0.0225(10) 0.0236(11) -0.0031(9) 0.0033(8) 0.0030(8)
N2 0.0223(10) 0.0185(10) 0.0200(10) -0.0026(8) 0.0049(8) 0.0019(8)
N3 0.0189(10) 0.0306(12) 0.0243(11) 0.0068(9) 0.0014(8) -0.0028(9)
N4 0.0182(10) 0.0310(12) 0.0278(12) 0.0105(10) 0.0039(9) -0.0015(9)
N5 0.0500(16) 0.0255(13) 0.0382(14) 0.0018(11) 0.0108(12) 0.0007(11)
N6 0.093(3) 0.0390(17) 0.051(2) 0.0138(15) -0.0045(19) 0.0056(18)
O1 0.0182(8) 0.0249(9) 0.0275(9) -0.0067(7) 0.0022(7) 0.0002(7)
O2 0.0196(9) 0.0306(10) 0.0372(11) -0.0101(9) -0.0046(8) 0.0059(8)
O3 0.0205(9) 0.0287(10) 0.0249(9) 0.0085(8) 0.0028(7) 0.0034(7)
O4 0.0192(9) 0.0255(10) 0.0324(10) 0.0059(8) -0.0030(7) 0.0005(7)
O5 0.0341(10) 0.0169(8) 0.0316(10) 0.0012(8) -0.0051(8) 0.0007(8)
O6 0.097(2) 0.0278(12) 0.081(2) 0.0053(13) 0.0502(18) 0.0024(13)
O7 0.091(3) 0.147(4) 0.118(4) 0.077(3) -0.064(3) -0.038(3)
Cd1 0.01193(8) 0.01762(9) 0.01899(9) 0.00020(7) 0.00256(6) 0.00171(7)

loop_
_atom_type_symbol
_atom_type_description
_atom_type_scat_dispersion_real
_atom_type_scat_dispersion_imag
_atom_type_scat_source
C C 0.0033 0.0016 'International Tables Vol C Tables 4.2.6.8 and 6.1.1.4'
H H 0.0000 0.0000 'International Tables Vol C Tables 4.2.6.8 and 6.1.1.4'
N N 0.0061 0.0033 'International Tables Vol C Tables 4.2.6.8 and 6.1.1.4'
O O 0.0106 0.0060 'International Tables Vol C Tables 4.2.6.8 and 6.1.1.4'
Cd Cd -0.8075 1.2024 'International Tables Vol C Tables 4.2.6.8 and 6.1.1.4'

loop_
_geom_angle_atom_site_label_1
_geom_angle_atom_site_label_2
_geom_angle_atom_site_label_3
_geom_angle
_geom_angle_site_symmetry_1
_geom_angle_site_symmetry_3
O1 C1 O2 122.3(2) . .
O1 C1 C2 119.1(2) . .
O2 C1 C2 118.6(2) . .
O1 C1 Cd1 62.57(13) . .
O2 C1 Cd1 59.74(13) . .
C2 C1 Cd1 177.90(17) . .
C7 C2 C3 120.1(2) . .
C7 C2 C1 119.5(2) . .
C3 C2 C1 120.4(2) . .
C4 C3 C2 119.8(2) . .
C4 C3 H3 120.1 . .
C2 C3 H3 120.1 . .
C3 C4 C5 120.2(2) . .
C3 C4 H4 119.9 . .
C5 C4 H4 119.9 . .
C6 C5 C4 119.8(2) . .
C6 C5 C8 120.3(2) . .
C4 C5 C8 119.9(2) . .
C7 C6 C5 120.0(2) . .
C7 C6 H6 120.0 . .
C5 C6 H6 120.0 . .
C6 C7 C2 120.1(2) . .
C6 C7 H7 120.0 . .
C2 C7 H7 120.0 . .
O5 C8 C9 121.3(2) . .
O5 C8 C5 120.9(2) . .
C9 C8 C5 117.8(2) . .
C10 C9 C14 119.9(2) . .
C10 C9 C8 119.5(2) . .
C14 C9 C8 120.6(2) . .
C9 C10 C11 120.0(2) . .
C9 C10 H10 120.0 . .
C11 C10 H10 120.0 . .
C12 C11 C10 119.8(2) . .
C12 C11 H11 120.1 . .
C10 C11 H11 120.1 . .
C11 C12 C13 120.1(2) . .
C11 C12 C15 119.9(2) . .
C13 C12 C15 120.0(2) . .
C14 C13 C12 120.0(2) . .
C14 C13 H13 120.0 . .
C12 C13 H13 120.0 . .
C13 C14 C9 120.0(2) . .
C13 C14 H14 120.0 . .
C9 C14 H14 120.0 . .
O3 C15 O4 122.9(2) . .
O3 C15 C12 119.0(2) . .
O4 C15 C12 118.1(2) . .
O3 C15 Cd1 64.51(13) . 1_656
O4 C15 Cd1 58.38(13) . 1_656
C12 C15 Cd1 175.95(17) . 1_656
C17 C16 N1 109.5(2) . .
C17 C16 H16 125.2 . .
N1 C16 H16 125.2 . .
C16 C17 N2 106.3(2) . .
C16 C17 H17 126.9 . .
N2 C17 H17 126.9 . .
N1 C18 N2 111.6(2) . .
N1 C18 H18 124.2 . .
N2 C18 H18 124.2 . .
C20 C19 C23 121.2(2) . 3_756
C20 C19 N2 119.4(2) . .
C23 C19 N2 119.4(2) 3_756 .
C19 C20 C21 119.5(2) . .
C19 C20 H20 120.2 . .
C21 C20 H20 120.2 . .
C20 C21 C22 121.5(2) . .
C20 C21 C21 120.0(3) . 3_756
C22 C21 C21 118.5(3) . 3_756
C23 C22 C21 120.8(2) . .
C23 C22 H22 119.6 . .
C21 C22 H22 119.6 . .
C22 C23 C19 119.9(2) . 3_756
C22 C23 H23 120.0 . .
C19 C23 H23 120.0 3_756 .
C25 C24 N4 105.9(2) . .
C25 C24 H24 127.1 . .
N4 C24 H24 127.1 . .
C24 C25 N3 109.5(2) . .
C24 C25 H25 125.2 . .
N3 C25 H25 125.2 . .
N3 C26 N4 110.8(2) . .
N3 C26 H26 124.6 . .
N4 C26 H26 124.6 . .
C28 C27 C31 121.8(2) . 3_557
C28 C27 N4 119.3(2) . .
C31 C27 N4 118.9(2) 3_557 .
C27 C28 C29 119.8(2) . .
C27 C28 H28 120.1 . .
C29 C28 H28 120.1 . .
C28 C29 C30 122.0(2) . .
C28 C29 C29 119.1(3) . 3_557
C30 C29 C29 118.9(3) . 3_557
C31 C30 C29 121.1(2) . .
C31 C30 H30 119.5 . .
C29 C30 H30 119.5 . .
C30 C31 C27 119.3(2) . 3_557
C30 C31 H31 120.3 . .
C27 C31 H31 120.3 3_557 .
O6 C32 N5 123.5(4) . .
O6 C32 H32 118.2 . .
N5 C32 H32 118.2 . .
N5 C33 H33A 109.5 . .
N5 C33 H33B 109.5 . .
H33A C33 H33B 109.5 . .
N5 C33 H33C 109.5 . .
H33A C33 H33C 109.5 . .
H33B C33 H33C 109.5 . .
N5 C34 H34A 109.5 . .
N5 C34 H34B 109.5 . .
H34A C34 H34B 109.5 . .
N5 C34 H34C 109.5 . .
H34A C34 H34C 109.5 . .
H34B C34 H34C 109.5 . .
O7 C35 N6 124.3(6) . .
O7 C35 H35 117.9 . .
N6 C35 H35 117.9 . .
N6 C36 H36A 109.5 . .
N6 C36 H36B 109.5 . .
H36A C36 H36B 109.5 . .
N6 C36 H36C 109.5 . .
H36A C36 H36C 109.5 . .
H36B C36 H36C 109.5 . .
N6 C37 H37A 109.5 . .
N6 C37 H37B 109.5 . .
H37A C37 H37B 109.5 . .
N6 C37 H37C 109.5 . .
H37A C37 H37C 109.5 . .
H37B C37 H37C 109.5 . .
C18 N1 C16 105.9(2) . .
C18 N1 Cd1 124.47(17) . .
C16 N1 Cd1 128.78(17) . .
C18 N2 C17 106.7(2) . .
C18 N2 C19 126.3(2) . .
C17 N2 C19 127.0(2) . .
C26 N3 C25 106.4(2) . .
C26 N3 Cd1 123.05(17) . .
C25 N3 Cd1 130.53(18) . .
C26 N4 C24 107.3(2) . .
C26 N4 C27 124.8(2) . .
C24 N4 C27 127.9(2) . .
C32 N5 C34 122.8(3) . .
C32 N5 C33 121.2(3) . .
C34 N5 C33 115.9(3) . .
C35 N6 C37 123.0(5) . .
C35 N6 C36 118.5(5) . .
C37 N6 C36 118.4(4) . .
C1 O1 Cd1 89.41(14) . .
C1 O2 Cd1 92.25(15) . .
C15 O3 Cd1 87.53(14) . 1_656
C15 O4 Cd1 93.53(15) . 1_656
N3 Cd1 N1 99.33(8) . .
N3 Cd1 O4 142.34(7) . 1_454
N1 Cd1 O4 97.16(7) . 1_454
N3 Cd1 O2 93.05(8) . .
N1 Cd1 O2 140.44(7) . .
O4 Cd1 O2 95.40(7) 1_454 .
N3 Cd1 O1 98.52(7) . .
N1 Cd1 O1 84.92(7) . .
O4 Cd1 O1 116.53(6) 1_454 .
O2 Cd1 O1 56.02(6) . .
N3 Cd1 O3 87.32(7) . 1_454
N1 Cd1 O3 102.44(7) . 1_454
O4 Cd1 O3 56.05(6) 1_454 1_454
O2 Cd1 O3 115.62(6) . 1_454
O1 Cd1 O3 169.82(6) . 1_454
N3 Cd1 C15 114.84(8) . 1_454
N1 Cd1 C15 101.43(7) . 1_454
O4 Cd1 C15 28.09(7) 1_454 1_454
O2 Cd1 C15 107.08(7) . 1_454
O1 Cd1 C15 144.14(7) . 1_454
O3 Cd1 C15 27.96(7) 1_454 1_454
N3 Cd1 C1 96.75(8) . .
N1 Cd1 C1 112.71(7) . .
O4 Cd1 C1 107.65(7) 1_454 .
O2 Cd1 C1 28.01(7) . .
O1 Cd1 C1 28.01(6) . .
O3 Cd1 C1 143.32(7) 1_454 .
C15 Cd1 C1 128.57(7) 1_454 .

loop_
_geom_bond_atom_site_label_1
_geom_bond_atom_site_label_2
_geom_bond_distance
_geom_bond_site_symmetry_2
C1 O1 1.261(3) .
C1 O2 1.262(3) .
C1 C2 1.500(3) .
C1 Cd1 2.686(2) .
C2 C7 1.394(3) .
C2 C3 1.395(3) .
C3 C4 1.389(4) .
C3 H3 0.9300 .
C4 C5 1.397(3) .
C4 H4 0.9300 .
C5 C6 1.396(3) .
C5 C8 1.495(3) .
C6 C7 1.387(3) .
C6 H6 0.9300 .
C7 H7 0.9300 .
C8 O5 1.225(3) .
C8 C9 1.494(3) .
C9 C10 1.390(3) .
C9 C14 1.394(3) .
C10 C11 1.394(3) .
C10 H10 0.9300 .
C11 C12 1.386(3) .
C11 H11 0.9300 .
C12 C13 1.393(3) .
C12 C15 1.506(3) .
C13 C14 1.386(3) .
C13 H13 0.9300 .
C14 H14 0.9300 .
C15 O3 1.253(3) .
C15 O4 1.260(3) .
C15 Cd1 2.671(2) 1_656
C16 C17 1.355(4) .
C16 N1 1.380(3) .
C16 H16 0.9300 .
C17 N2 1.383(3) .
C17 H17 0.9300 .
C18 N1 1.316(3) .
C18 N2 1.349(3) .
C18 H18 0.9300 .
C19 C20 1.371(3) .
C19 C23 1.417(3) 3_756
C19 N2 1.432(3) .
C20 C21 1.414(3) .
C20 H20 0.9300 .
C21 C22 1.421(3) .
C21 C21 1.424(5) 3_756
C22 C23 1.366(3) .
C22 H22 0.9300 .
C23 C19 1.417(3) 3_756
C23 H23 0.9300 .
C24 C25 1.357(4) .
C24 N4 1.382(3) .
C24 H24 0.9300 .
C25 N3 1.377(3) .
C25 H25 0.9300 .
C26 N3 1.316(3) .
C26 N4 1.351(3) .
C26 H26 0.9300 .
C27 C28 1.368(4) .
C27 C31 1.414(4) 3_557
C27 N4 1.430(3) .
C28 C29 1.414(3) .
C28 H28 0.9300 .
C29 C30 1.419(3) .
C29 C29 1.430(5) 3_557
C30 C31 1.363(4) .
C30 H30 0.9300 .
C31 C27 1.414(4) 3_557
C31 H31 0.9300 .
C32 O6 1.237(4) .
C32 N5 1.321(4) .
C32 H32 0.9300 .
C33 N5 1.446(5) .
C33 H33A 0.9600 .
C33 H33B 0.9600 .
C33 H33C 0.9600 .
C34 N5 1.441(4) .
C34 H34A 0.9600 .
C34 H34B 0.9600 .
C34 H34C 0.9600 .
C35 O7 1.271(8) .
C35 N6 1.385(7) .
C35 H35 0.9300 .
C36 N6 1.469(6) .
C36 H36A 0.9600 .
C36 H36B 0.9600 .
C36 H36C 0.9600 .
C37 N6 1.427(6) .
C37 H37A 0.9600 .
C37 H37B 0.9600 .
C37 H37C 0.9600 .
N1 Cd1 2.256(2) .
N3 Cd1 2.238(2) .
O1 Cd1 2.3840(18) .
O2 Cd1 2.3215(19) .
O3 Cd1 2.4132(18) 1_656
O4 Cd1 2.2787(18) 1_656
Cd1 O4 2.2787(18) 1_454
Cd1 O3 2.4132(18) 1_454
Cd1 C15 2.671(2) 1_454

loop_
_geom_torsion_atom_site_label_1
_geom_torsion_atom_site_label_2
_geom_torsion_atom_site_label_3
_geom_torsion_atom_site_label_4
_geom_torsion
_geom_torsion_site_symmetry_1
_geom_torsion_site_symmetry_4
O1 C1 C2 C7 3.3(3) . .
O2 C1 C2 C7 -176.1(2) . .
Cd1 C1 C2 C7 -140(4) . .
O1 C1 C2 C3 -176.9(2) . .
O2 C1 C2 C3 3.7(3) . .
Cd1 C1 C2 C3 40(5) . .
C7 C2 C3 C4 0.6(4) . .
C1 C2 C3 C4 -179.3(2) . .
C2 C3 C4 C5 -1.0(4) . .
C3 C4 C5 C6 -0.2(4) . .
C3 C4 C5 C8 178.9(2) . .
C4 C5 C6 C7 1.7(4) . .
C8 C5 C6 C7 -177.4(2) . .
C5 C6 C7 C2 -2.1(4) . .
C3 C2 C7 C6 1.0(4) . .
C1 C2 C7 C6 -179.2(2) . .
C6 C5 C8 O5 138.0(3) . .
C4 C5 C8 O5 -41.1(4) . .
C6 C5 C8 C9 -43.3(3) . .
C4 C5 C8 C9 137.6(2) . .
O5 C8 C9 C10 140.1(3) . .
C5 C8 C9 C10 -38.6(3) . .
O5 C8 C9 C14 -36.8(4) . .
C5 C8 C9 C14 144.5(2) . .
C14 C9 C10 C11 3.9(4) . .
C8 C9 C10 C11 -172.9(2) . .
C9 C10 C11 C12 -3.8(4) . .
C10 C11 C12 C13 0.3(4) . .
C10 C11 C12 C15 178.7(2) . .
C11 C12 C13 C14 3.1(4) . .
C15 C12 C13 C14 -175.3(2) . .
C12 C13 C14 C9 -2.9(4) . .
C10 C9 C14 C13 -0.6(4) . .
C8 C9 C14 C13 176.2(2) . .
C11 C12 C15 O3 -9.8(3) . .
C13 C12 C15 O3 168.6(2) . .
C11 C12 C15 O4 171.2(2) . .
C13 C12 C15 O4 -10.4(3) . .
C11 C12 C15 Cd1 -160(2) . 1_656
C13 C12 C15 Cd1 18(2) . 1_656
N1 C16 C17 N2 -0.3(3) . .
C23 C19 C20 C21 -1.4(4) 3_756 .
N2 C19 C20 C21 177.9(2) . .
C19 C20 C21 C22 -178.6(2) . .
C19 C20 C21 C21 0.0(4) . 3_756
C20 C21 C22 C23 180.0(2) . .
C21 C21 C22 C23 1.4(4) 3_756 .
C21 C22 C23 C19 0.0(4) . 3_756
N4 C24 C25 N3 -0.1(4) . .
C31 C27 C28 C29 -1.4(4) 3_557 .
N4 C27 C28 C29 176.6(2) . .
C27 C28 C29 C30 -179.2(3) . .
C27 C28 C29 C29 1.2(4) . 3_557
C28 C29 C30 C31 -179.4(3) . .
C29 C29 C30 C31 0.3(5) 3_557 .
C29 C30 C31 C27 0.0(4) . 3_557
N2 C18 N1 C16 0.2(3) . .
N2 C18 N1 Cd1 170.22(16) . .
C17 C16 N1 C18 0.0(3) . .
C17 C16 N1 Cd1 -169.36(19) . .
N1 C18 N2 C17 -0.4(3) . .
N1 C18 N2 C19 179.2(2) . .
C16 C17 N2 C18 0.4(3) . .
C16 C17 N2 C19 -179.2(2) . .
C20 C19 N2 C18 -167.0(2) . .
C23 C19 N2 C18 12.4(4) 3_756 .
C20 C19 N2 C17 12.6(4) . .
C23 C19 N2 C17 -168.1(2) 3_756 .
N4 C26 N3 C25 0.3(3) . .
N4 C26 N3 Cd1 179.40(17) . .
C24 C25 N3 C26 -0.1(4) . .
C24 C25 N3 Cd1 -179.1(2) . .
N3 C26 N4 C24 -0.4(3) . .
N3 C26 N4 C27 179.9(2) . .
C25 C24 N4 C26 0.3(3) . .
C25 C24 N4 C27 -179.9(3) . .
C28 C27 N4 C26 -40.1(4) . .
C31 C27 N4 C26 137.9(3) 3_557 .
C28 C27 N4 C24 140.1(3) . .
C31 C27 N4 C24 -41.8(4) 3_557 .
O6 C32 N5 C34 177.4(3) . .
O6 C32 N5 C33 0.9(5) . .
O7 C35 N6 C37 177.5(4) . .
O7 C35 N6 C36 2.0(6) . .
O2 C1 O1 Cd1 0.8(2) . .
C2 C1 O1 Cd1 -178.57(19) . .
O1 C1 O2 Cd1 -0.8(3) . .
C2 C1 O2 Cd1 178.55(18) . .
O4 C15 O3 Cd1 1.2(2) . 1_656
C12 C15 O3 Cd1 -177.78(19) . 1_656
O3 C15 O4 Cd1 -1.3(3) . 1_656
C12 C15 O4 Cd1 177.71(18) . 1_656
C26 N3 Cd1 N1 -92.6(2) . .
C25 N3 Cd1 N1 86.3(3) . .
C26 N3 Cd1 O4 22.2(3) . 1_454
C25 N3 Cd1 O4 -158.9(2) . 1_454
C26 N3 Cd1 O2 125.1(2) . .
C25 N3 Cd1 O2 -56.0(3) . .
C26 N3 Cd1 O1 -178.8(2) . .
C25 N3 Cd1 O1 0.1(3) . .
C26 N3 Cd1 O3 9.6(2) . 1_454
C25 N3 Cd1 O3 -171.5(3) . 1_454
C26 N3 Cd1 C15 14.7(2) . 1_454
C25 N3 Cd1 C15 -166.4(2) . 1_454
C26 N3 Cd1 C1 153.0(2) . .
C25 N3 Cd1 C1 -28.1(3) . .
C18 N1 Cd1 N3 -127.2(2) . .
C16 N1 Cd1 N3 40.4(2) . .
C18 N1 Cd1 O4 86.8(2) . 1_454
C16 N1 Cd1 O4 -105.6(2) . 1_454
C18 N1 Cd1 O2 -20.7(3) . .
C16 N1 Cd1 O2 146.90(19) . .
C18 N1 Cd1 O1 -29.3(2) . .
C16 N1 Cd1 O1 138.3(2) . .
C18 N1 Cd1 O3 143.6(2) . 1_454
C16 N1 Cd1 O3 -48.9(2) . 1_454
C18 N1 Cd1 C15 115.0(2) . 1_454
C16 N1 Cd1 C15 -77.4(2) . 1_454
C18 N1 Cd1 C1 -25.7(2) . .
C16 N1 Cd1 C1 141.8(2) . .
C1 O2 Cd1 N3 98.64(16) . .
C1 O2 Cd1 N1 -10.0(2) . .
C1 O2 Cd1 O4 -118.09(15) . 1_454
C1 O2 Cd1 O1 0.42(14) . .
C1 O2 Cd1 O3 -172.86(14) . 1_454
C1 O2 Cd1 C15 -144.20(15) . 1_454
C1 O1 Cd1 N3 -88.36(15) . .
C1 O1 Cd1 N1 172.95(15) . .
C1 O1 Cd1 O4 77.48(15) . 1_454
C1 O1 Cd1 O2 -0.42(14) . .
C1 O1 Cd1 O3 36.2(4) . 1_454
C1 O1 Cd1 C15 70.45(18) . 1_454
O1 C1 Cd1 N3 95.47(15) . .
O2 C1 Cd1 N3 -83.79(16) . .
C2 C1 Cd1 N3 -121(5) . .
O1 C1 Cd1 N1 -7.62(16) . .
O2 C1 Cd1 N1 173.13(15) . .
C2 C1 Cd1 N1 136(5) . .
O1 C1 Cd1 O4 -113.57(14) . 1_454
O2 C1 Cd1 O4 67.17(16) . 1_454
C2 C1 Cd1 O4 30(5) . 1_454
O1 C1 Cd1 O2 179.3(2) . .
C2 C1 Cd1 O2 -37(4) . .
O2 C1 Cd1 O1 -179.3(2) . .
C2 C1 Cd1 O1 143(5) . .
O1 C1 Cd1 O3 -169.94(12) . 1_454
O2 C1 Cd1 O3 10.8(2) . 1_454
C2 C1 Cd1 O3 -26(5) . 1_454
O1 C1 Cd1 C15 -135.09(14) . 1_454
O2 C1 Cd1 C15 45.65(18) . 1_454
C2 C1 Cd1 C15 8(5) . 1_454
